data_7004579
loop_
_publ_author_name
'Armitt, David J.'
'Bruce, Michael I.'
'Gaudio, Maryka'
'Zaitseva, Natasha N.'
'Skelton, Brian W.'
'White, Allan H.'
'Le Guennic, Boris'
'Halet, Jean-Fran\,cois'
'Fox, Mark A.'
'Roberts, Rachel L.'
'Hartl, Franti\<sek'
'Low, Paul J.'

_publ_section_title
;
 Some transition metal complexes derived from mono- and di-ethynyl
 perfluorobenzenes
;
_journal_issue 47
_journal_name_full 'Dalton Transactions'
_journal_page_first 6763
_journal_page_last 6775
_journal_paper_doi 10.1039/b808798a
_journal_year 2008
_chemical_formula_moiety 'C49 H35 F5 P2 Ru, 0.5(C6 H6)'
_chemical_formula_sum 'C52 H38 F5 P2 Ru'
_chemical_formula_weight 920.88
_space_group_IT_number 14
_symmetry_cell_setting monoclinic
_symmetry_space_group_name_Hall '-P 2yn'
_symmetry_space_group_name_H-M 'P 1 21/n 1'
_cell_angle_alpha 90.00000
_cell_angle_beta 96.323(5)
_cell_angle_gamma 90.00000
_cell_formula_units_Z 4
_cell_length_a 10.1626(7)
_cell_length_b 24.5128(2)
_cell_length_c 17.0993(8)
_cell_measurement_reflns_used 29951
_cell_measurement_temperature 100
_cell_measurement_theta_max 30.0508
_cell_measurement_theta_min 2.5854
_cell_volume 4233.8(4)
_computing_cell_refinement
;
CrysAlis RED, Oxford Diffraction Ltd.,
Version 1.171.29.5 (release 22-02-2006 CrysAlis171 .NET)
;
_computing_data_collection
;
CrysAlis CCD, Oxford Diffraction Ltd.,
Version 1.171.29.5 (release 22-02-2006 CrysAlis171 .NET)
;
_computing_data_reduction
;
CrysAlis RED, Oxford Diffraction Ltd.,
Version 1.171.29.5 (release 22-02-2006 CrysAlis171 .NET)
;
_computing_molecular_graphics xtal
_computing_publication_material 'xtal BONDLA CIFIO'
_computing_structure_refinement 'xtal CRYLSQ'
_computing_structure_solution xtal
_diffrn_ambient_temperature 100
_diffrn_measured_fraction_theta_full 1
_diffrn_measured_fraction_theta_max 1
_diffrn_measurement_device_type
;
Oxford Diffraction Xcalibur diffractometer
;
_diffrn_measurement_method '\w scans'
_diffrn_radiation_detector 'CCD area detector'
_diffrn_radiation_monochromator graphite
_diffrn_radiation_source 'sealed tube'
_diffrn_radiation_type 'Mo K\a'
_diffrn_radiation_wavelength .71073
_diffrn_reflns_av_R_equivalents .067
_diffrn_reflns_av_sigmaI/netI .083
_diffrn_reflns_limit_h_max 13
_diffrn_reflns_limit_h_min -13
_diffrn_reflns_limit_k_max 33
_diffrn_reflns_limit_k_min -33
_diffrn_reflns_limit_l_max 23
_diffrn_reflns_limit_l_min -23
_diffrn_reflns_number 92469
_diffrn_reflns_theta_full 29.1
_diffrn_reflns_theta_max 29.13
_diffrn_reflns_theta_min 2.59
_diffrn_standards_decay_% 0
_diffrn_standards_number 0
_exptl_absorpt_coefficient_mu .504
_exptl_absorpt_correction_T_max 1.04
_exptl_absorpt_correction_T_min .96
_exptl_absorpt_correction_type multi-scan
_exptl_absorpt_process_details
;
SCALE3 ABSPACK
;
_exptl_crystal_colour pale_yellow
_exptl_crystal_density_diffrn 1.445
_exptl_crystal_density_method 'not measured'
_exptl_crystal_description plate
_exptl_crystal_F_000 1876
_exptl_crystal_size_max .26
_exptl_crystal_size_mid .21
_exptl_crystal_size_min .05
_refine_diff_density_max 1.79
_refine_diff_density_min -2.172
_refine_ls_extinction_method none
_refine_ls_goodness_of_fit_gt 1.106
_refine_ls_goodness_of_fit_ref 1.156
_refine_ls_hydrogen_treatment noref
_refine_ls_matrix_type full
_refine_ls_number_constraints 0
_refine_ls_number_parameters 526
_refine_ls_number_reflns 11272
_refine_ls_number_restraints 0
_refine_ls_R_factor_all .096
_refine_ls_R_factor_gt .068
_refine_ls_shift/su_max .02
_refine_ls_shift/su_mean .0003
_refine_ls_structure_factor_coef Fsqd
_refine_ls_weighting_details
;
w =1/(sig^2(F^2) + .008F^2)
;
_refine_ls_weighting_scheme calc
_refine_ls_wR_factor_gt .085
_refine_ls_wR_factor_ref .135
_reflns_d_resolution_high .73
_reflns_d_resolution_low 7.842
_reflns_Friedel_coverage 0
_reflns_limit_h_max 13
_reflns_limit_h_min 0
_reflns_limit_k_max 33
_reflns_limit_k_min 0
_reflns_limit_l_max 23
_reflns_limit_l_min -23
_reflns_number_gt 8793
_reflns_number_total 11272
_reflns_threshold_expression 'I > 2.00 sig(I)'
_cod_data_source_file b808798a.txt
_cod_data_source_block br1249_compound_1
_cod_original_sg_symbol_Hall -p_2yn
_cod_original_sg_symbol_H-M P_21/n
_cod_original_formula_sum 'C52 H38 F5 P2 Ru1'
_cod_database_code 7004579

loop_
_symmetry_equiv_pos_as_xyz
+x,+y,+z
1/2-x,1/2+y,1/2-z
-x,-y,-z
1/2+x,1/2-y,1/2+z

loop_
_atom_site_label
_atom_site_fract_x
_atom_site_fract_y
_atom_site_fract_z
_atom_site_U_iso_or_equiv
_atom_site_adp_type
_atom_site_calc_flag
_atom_site_calc_attached_atom
_atom_site_occupancy
_atom_site_disorder_assembly
_atom_site_disorder_group
Ru .67783(4) .69878(2) .61911(3) .0188(2) Uani ? ? 1.00000 ? ?
P1 .60072(14) .67215(6) .49370(9) .0196(6) Uani ? ? 1.00000 ? ?
C111 .5825(5) .7326(2) .4305(3) .021(2) Uani ? ? 1.00000 ? ?
C112 .6905(6) .7508(3) .3927(4) .028(3) Uani ? ? 1.00000 ? ?
C113 .6877(6) .8024(3) .3570(4) .031(3) Uani ? ? 1.00000 ? ?
C114 .5789(7) .8349(3) .3578(4) .031(3) Uani ? ? 1.00000 ? ?
C115 .4690(6) .8169(3) .3933(4) .029(3) Uani ? ? 1.00000 ? ?
C116 .4724(6) .7668(3) .4296(4) .025(3) Uani ? ? 1.00000 ? ?
C121 .7164(6) .6298(2) .4430(3) .022(3) Uani ? ? 1.00000 ? ?
C122 .8193(6) .6019(3) .4858(4) .025(3) Uani ? ? 1.00000 ? ?
C123 .9030(6) .5686(3) .4479(4) .025(3) Uani ? ? 1.00000 ? ?
C124 .8846(6) .5632(3) .3664(4) .025(3) Uani ? ? 1.00000 ? ?
C125 .7807(7) .5901(3) .3238(4) .029(3) Uani ? ? 1.00000 ? ?
C126 .6952(6) .6226(3) .3619(4) .027(3) Uani ? ? 1.00000 ? ?
C131 .4537(5) .6295(2) .4670(4) .022(3) Uani ? ? 1.00000 ? ?
C132 .4475(6) .5815(2) .5093(4) .023(3) Uani ? ? 1.00000 ? ?
C133 .3485(6) .5428(3) .4885(4) .028(3) Uani ? ? 1.00000 ? ?
C134 .2551(6) .5532(3) .4245(4) .029(3) Uani ? ? 1.00000 ? ?
C135 .2592(6) .6015(3) .3831(4) .034(3) Uani ? ? 1.00000 ? ?
C136 .3590(6) .6393(3) .4036(4) .028(3) Uani ? ? 1.00000 ? ?
P2 .48254(14) .71069(6) .67122(8) .0199(6) Uani ? ? 1.00000 ? ?
C211 .3791(6) .7715(3) .6471(4) .024(3) Uani ? ? 1.00000 ? ?
C212 .4275(6) .8137(3) .6038(4) .027(3) Uani ? ? 1.00000 ? ?
C213 .3481(7) .8604(3) .5846(4) .032(3) Uani ? ? 1.00000 ? ?
C214 .2230(7) .8640(3) .6098(4) .036(3) Uani ? ? 1.00000 ? ?
C215 .1768(7) .8222(3) .6540(4) .033(3) Uani ? ? 1.00000 ? ?
C216 .2543(6) .7762(3) .6728(4) .028(3) Uani ? ? 1.00000 ? ?
C221 .5205(5) .7195(3) .7786(3) .021(3) Uani ? ? 1.00000 ? ?
C222 .5798(6) .6769(3) .8238(3) .025(3) Uani ? ? 1.00000 ? ?
C223 .6145(6) .6831(3) .9047(4) .029(3) Uani ? ? 1.00000 ? ?
C224 .5949(6) .7333(3) .9407(4) .028(3) Uani ? ? 1.00000 ? ?
C225 .5434(6) .7760(3) .8962(4) .028(3) Uani ? ? 1.00000 ? ?
C226 .5054(6) .7697(3) .8150(3) .024(3) Uani ? ? 1.00000 ? ?
C231 .3517(5) .6589(2) .6598(3) .021(3) Uani ? ? 1.00000 ? ?
C232 .3419(6) .6154(3) .7107(4) .026(3) Uani ? ? 1.00000 ? ?
C233 .2369(7) .5781(3) .6979(4) .031(3) Uani ? ? 1.00000 ? ?
C234 .1413(6) .5849(3) .6335(4) .029(3) Uani ? ? 1.00000 ? ?
C235 .1525(6) .6273(3) .5813(4) .026(3) Uani ? ? 1.00000 ? ?
C236 .2579(6) .6636(3) .5938(3) .023(3) Uani ? ? 1.00000 ? ?
C1 .6780(6) .6225(3) .6590(3) .022(3) Uani ? ? 1.00000 ? ?
C2 .6885(6) .5774(3) .6898(4) .027(3) Uani ? ? 1.00000 ? ?
C21 .7141(6) .5304(2) .7377(4) .025(3) Uani ? ? 1.00000 ? ?
C22 .6190(7) .4912(3) .7495(4) .032(3) Uani ? ? 1.00000 ? ?
F22 .4980(4) .4960(2) .7118(4) .062(3) Uani ? ? 1.00000 ? ?
C23 .6447(8) .4467(3) .7992(5) .040(4) Uani ? ? 1.00000 ? ?
F23 .5504(6) .4103(2) .8087(4) .069(3) Uani ? ? 1.00000 ? ?
C24 .7696(10) .4403(3) .8379(5) .047(4) Uani ? ? 1.00000 ? ?
F24 .7967(7) .3980(2) .8879(3) .071(3) Uani ? ? 1.00000 ? ?
C25 .8656(10) .4774(3) .8274(6) .056(5) Uani ? ? 1.00000 ? ?
F25 .9906(7) .4704(3) .8639(5) .108(5) Uani ? ? 1.00000 ? ?
C26 .8395(8) .5205(3) .7778(5) .042(4) Uani ? ? 1.00000 ? ?
F26 .9376(5) .5557(2) .7671(4) .068(3) Uani ? ? 1.00000 ? ?
C101 .8943(5) .7056(3) .6577(4) .028(3) Uani ? ? 1.00000 ? ?
C102 .8696(6) .7305(3) .5828(4) .028(3) Uani ? ? 1.00000 ? ?
C103 .7835(6) .7761(3) .5898(4) .028(3) Uani ? ? 1.00000 ? ?
C104 .7565(6) .7782(3) .6696(4) .026(3) Uani ? ? 1.00000 ? ?
C105 .8249(6) .7350(3) .7118(3) .027(3) Uani ? ? 1.00000 ? ?
C01 .392(4) .5468(12) .9313(15) .126(12) Uiso ? ? .50000 ? ?
C02 .529(4) .5367(15) .9439(17) .43(7) Uiso ? ? .50000 ? ?
C03 .578(2) .4981(18) .9998(19) .20(2) Uiso ? ? .50000 ? ?
C04 .491(4) .4695(12) 1.0431(15) .091(9) Uiso ? ? .50000 ? ?
C05 .355(4) .4795(15) 1.0305(17) .32(4) Uiso ? ? .50000 ? ?
C06 .306(2) .5182(18) .9745(19) .156(16) Uiso ? ? .50000 ? ?
H01 .359(7) .5731(15) .8935(19) .13800 Uiso ? ? .50000 ? ?
H02 .588(6) .556(2) .915(2) .45800 Uiso ? ? .50000 ? ?
H03 .671(2) .491(3) 1.008(3) .27500 Uiso ? ? .50000 ? ?
H04 .525(7) .4433(15) 1.0811(19) .15300 Uiso ? ? .50000 ? ?
H05 .296(6) .460(2) 1.060(2) .33000 Uiso ? ? .50000 ? ?
H06 .213(2) .525(3) .966(3) .21300 Uiso ? ? .50000 ? ?
H112 .76627 .72741 .39260 .03200 Uiso ? ? 1.00000 ? ?
H113 .76259 .81394 .33183 .03600 Uiso ? ? 1.00000 ? ?
H114 .57807 .87040 .33213 .03700 Uiso ? ? 1.00000 ? ?
H115 .39358 .84062 .39412 .03600 Uiso ? ? 1.00000 ? ?
H116 .39697 .75444 .45523 .02900 Uiso ? ? 1.00000 ? ?
H122 .83124 .60535 .54210 .02900 Uiso ? ? 1.00000 ? ?
H123 .97439 .54919 .47749 .03000 Uiso ? ? 1.00000 ? ?
H124 .94233 .54128 .34015 .03600 Uiso ? ? 1.00000 ? ?
H125 .76513 .58626 .26727 .03900 Uiso ? ? 1.00000 ? ?
H126 .62375 .64024 .33226 .03400 Uiso ? ? 1.00000 ? ?
H132 .51065 .57405 .55425 .03100 Uiso ? ? 1.00000 ? ?
H133 .34581 .50999 .51763 .03300 Uiso ? ? 1.00000 ? ?
H134 .18789 .52738 .40961 .03800 Uiso ? ? 1.00000 ? ?
H135 .19417 .60788 .33969 .04000 Uiso ? ? 1.00000 ? ?
H136 .36184 .67268 .37370 .03200 Uiso ? ? 1.00000 ? ?
H212 .51327 .81196 .58655 .03300 Uiso ? ? 1.00000 ? ?
H213 .38040 .88945 .55503 .04100 Uiso ? ? 1.00000 ? ?
H214 .16787 .89489 .59579 .04400 Uiso ? ? 1.00000 ? ?
H215 .08996 .82586 .67232 .03800 Uiso ? ? 1.00000 ? ?
H216 .22083 .74733 .70431 .03400 Uiso ? ? 1.00000 ? ?
H222 .59732 .64302 .79924 .03500 Uiso ? ? 1.00000 ? ?
H223 .64972 .65266 .93553 .03700 Uiso ? ? 1.00000 ? ?
H224 .61852 .73755 .99623 .03500 Uiso ? ? 1.00000 ? ?
H225 .53307 .81091 .91993 .03900 Uiso ? ? 1.00000 ? ?
H226 .46833 .79994 .78411 .02700 Uiso ? ? 1.00000 ? ?
H232 .40573 .61108 .75574 .03200 Uiso ? ? 1.00000 ? ?
H233 .23138 .54769 .73277 .03600 Uiso ? ? 1.00000 ? ?
H234 .06667 .56056 .62620 .03600 Uiso ? ? 1.00000 ? ?
H235 .08885 .63118 .53573 .03300 Uiso ? ? 1.00000 ? ?
H236 .26550 .69307 .55711 .03100 Uiso ? ? 1.00000 ? ?
H101 .94977 .67378 .67059 .03500 Uiso ? ? 1.00000 ? ?
H102 .90379 .71762 .53597 .03500 Uiso ? ? 1.00000 ? ?
H103 .75234 .80087 .54833 .03200 Uiso ? ? 1.00000 ? ?
H104 .70054 .80475 .69112 .03100 Uiso ? ? 1.00000 ? ?
H105 .82463 .72744 .76684 .03400 Uiso ? ? 1.00000 ? ?

loop_
_atom_site_aniso_label
_atom_site_aniso_U_11
_atom_site_aniso_U_22
_atom_site_aniso_U_33
_atom_site_aniso_U_12
_atom_site_aniso_U_13
_atom_site_aniso_U_23
Ru .0164(2) .0227(2) .0177(2) -.00045(18) .00359(14) -.00016(18)
P1 .0158(6) .0246(7) .0187(7) .0012(5) .0037(5) .0002(5)
C111 .019(3) .028(3) .016(2) -.001(2) -.004(2) -.004(2)
C112 .020(3) .033(3) .030(3) .004(2) .007(2) -.001(3)
C113 .030(3) .033(3) .031(3) -.001(3) .009(3) .005(3)
C114 .037(3) .032(3) .025(3) .005(3) .005(3) .008(3)
C115 .029(3) .028(3) .027(3) .008(2) -.001(2) -.001(2)
C116 .018(3) .032(3) .026(3) .001(2) .002(2) -.005(2)
C121 .018(3) .025(3) .024(3) .000(2) .003(2) -.003(2)
C122 .021(3) .029(3) .024(3) .001(2) .001(2) -.002(2)
C123 .019(3) .027(3) .030(3) .002(2) -.001(2) -.000(2)
C124 .018(3) .029(3) .029(3) .003(2) .006(2) -.002(2)
C125 .032(3) .033(3) .022(3) .007(3) .001(2) -.005(2)
C126 .018(3) .040(4) .022(3) .010(2) .001(2) .003(3)
C131 .015(2) .023(3) .028(3) -.001(2) .005(2) -.004(2)
C132 .018(3) .024(3) .029(3) .001(2) .004(2) -.004(2)
C133 .023(3) .025(3) .037(3) -.002(2) .008(3) -.008(3)
C134 .018(3) .033(3) .037(3) -.006(2) .009(2) -.012(3)
C135 .024(3) .048(4) .030(3) -.001(3) -.002(3) -.011(3)
C136 .027(3) .034(3) .022(3) .000(3) .006(2) -.003(2)
P2 .0169(6) .0252(7) .0179(6) .0014(5) .0035(5) -.0010(5)
C211 .022(3) .027(3) .023(3) .003(2) .001(2) -.004(2)
C212 .025(3) .030(3) .025(3) -.003(2) .003(2) -.005(2)
C213 .039(4) .035(4) .022(3) -.001(3) -.003(3) -.003(3)
C214 .042(4) .030(3) .033(4) .010(3) -.006(3) -.009(3)
C215 .027(3) .040(4) .030(3) .012(3) -.003(3) -.011(3)
C216 .026(3) .033(3) .026(3) .005(3) .007(2) -.002(3)
C221 .018(2) .031(3) .015(2) -.002(2) .005(2) .002(2)
C222 .019(3) .037(3) .020(3) .007(2) .003(2) -.003(2)
C223 .019(3) .046(4) .023(3) -.001(3) .003(2) .001(3)
C224 .021(3) .044(4) .021(3) -.006(3) .005(2) -.002(3)
C225 .024(3) .032(3) .028(3) -.009(2) .011(2) -.010(3)
C226 .019(3) .030(3) .023(3) -.001(2) .001(2) -.003(2)
C231 .018(2) .025(3) .020(3) -.001(2) .007(2) -.003(2)
C232 .023(3) .032(3) .022(3) .002(2) .004(2) -.003(2)
C233 .030(3) .030(3) .036(4) -.006(3) .012(3) .003(3)
C234 .024(3) .032(3) .033(3) -.007(2) .009(2) -.003(3)
C235 .019(3) .029(3) .030(3) .004(2) .005(2) -.004(2)
C236 .020(3) .029(3) .022(3) .006(2) .009(2) -.003(2)
C1 .018(3) .028(3) .021(3) -.003(2) .001(2) -.001(2)
C2 .028(3) .031(3) .023(3) .001(2) .007(2) -.003(2)
C21 .026(3) .023(3) .026(3) .002(2) .007(2) -.001(2)
C22 .029(3) .032(3) .036(4) .001(3) .005(3) -.001(3)
F22 .026(2) .056(3) .101(4) -.013(2) -.005(2) .012(3)
C23 .047(4) .032(4) .044(4) -.010(3) .019(3) .006(3)
F23 .071(4) .043(3) .099(5) -.025(3) .034(3) .012(3)
C24 .070(6) .030(4) .041(4) .001(4) .002(4) .014(3)
F24 .114(5) .028(2) .068(4) .003(3) -.001(3) .021(2)
C25 .063(6) .035(4) .062(6) .001(4) -.023(5) .014(4)
F25 .077(4) .068(4) .163(7) -.006(3) -.063(5) .051(5)
C26 .036(4) .032(4) .056(5) -.006(3) -.005(3) .009(3)
F26 .034(2) .046(3) .117(5) -.015(2) -.017(3) .030(3)
C101 .010(2) .038(4) .035(3) -.003(2) .002(2) -.004(3)
C102 .019(3) .037(4) .030(3) -.009(2) .006(2) -.002(3)
C103 .029(3) .024(3) .030(3) -.007(2) .001(3) -.000(2)
C104 .023(3) .026(3) .030(3) -.001(2) .007(2) -.007(2)
C105 .022(3) .039(4) .020(3) -.005(3) .002(2) -.004(2)

loop_
_atom_type_symbol
_atom_type_description
_atom_type_oxidation_number
_atom_type_number_in_cell
_atom_type_scat_dispersion_real
_atom_type_scat_dispersion_imag
_atom_type_scat_source
C ? 0 208 .002 .002 'Int Tables Vol IV Tables 2.2B and 2.3.1'
H ? 0 152 0 0 'Int Tables Vol IV Tables 2.2B and 2.3.1'
F ? 0 20 .014 .01 'Int Tables Vol IV Tables 2.2B and 2.3.1'
P ? 0 8 .09 .095 'Int Tables Vol IV Tables 2.2B and 2.3.1'
Ru ? 0 4 -1.42 .836 'Int Tables Vol IV Tables 2.2B and 2.3.1'

loop_
_diffrn_attenuator_code
_diffrn_attenuator_scale
? ?

loop_
_geom_angle_atom_site_label_1
_geom_angle_atom_site_label_2
_geom_angle_atom_site_label_3
_geom_angle_site_symmetry_1
_geom_angle_site_symmetry_2
_geom_angle_site_symmetry_3
_geom_angle
_geom_angle_publ_flag
P1 Ru P2 . . . 100.31(5) ?
P1 Ru C1 . . . 92.29(17) ?
P1 Ru C101 . . . 121.43(18) ?
P1 Ru C102 . . . 93.30(17) ?
P1 Ru C103 . . . 98.79(17) ?
P1 Ru C104 . . . 132.64(17) ?
P1 Ru C105 . . . 155.08(17) ?
P2 Ru C1 . . . 87.38(17) ?
P2 Ru C101 . . . 138.25(18) ?
P2 Ru C102 . . . 151.80(18) ?
P2 Ru C103 . . . 115.74(17) ?
P2 Ru C104 . . . 91.58(17) ?
P2 Ru C105 . . . 102.36(17) ?
C1 Ru C101 . . . 90.3(2) ?
C1 Ru C102 . . . 116.8(2) ?
C1 Ru C103 . . . 151.7(2) ?
C1 Ru C104 . . . 134.2(2) ?
C1 Ru C105 . . . 98.9(2) ?
C101 Ru C102 . . . 36.8(2) ?
C101 Ru C103 . . . 61.7(2) ?
C101 Ru C104 . . . 61.5(2) ?
C101 Ru C105 . . . 37.0(2) ?
C102 Ru C103 . . . 37.0(2) ?
C102 Ru C104 . . . 61.5(2) ?
C102 Ru C105 . . . 61.8(2) ?
C103 Ru C104 . . . 36.8(2) ?
C103 Ru C105 . . . 61.9(2) ?
C104 Ru C105 . . . 36.9(2) ?
Ru P1 C111 . . . 108.82(19) ?
Ru P1 C121 . . . 115.31(18) ?
Ru P1 C131 . . . 125.3(2) ?
C111 P1 C121 . . . 101.9(3) ?
C111 P1 C131 . . . 106.7(3) ?
C121 P1 C131 . . . 96.0(3) ?
P1 C111 C112 . . . 119.6(4) ?
P1 C111 C116 . . . 121.4(5) ?
C112 C111 C116 . . . 118.0(6) ?
C111 C112 C113 . . . 120.4(6) ?
C111 C112 H112 . . . 118.5 ?
C113 C112 H112 . . . 121.0 ?
C112 C113 C114 . . . 120.0(6) ?
C112 C113 H113 . . . 118.9 ?
C114 C113 H113 . . . 121.1 ?
C113 C114 C115 . . . 120.4(6) ?
C113 C114 H114 . . . 119.0 ?
C115 C114 H114 . . . 120.6 ?
C114 C115 C116 . . . 119.8(6) ?
C114 C115 H115 . . . 119.3 ?
C116 C115 H115 . . . 120.8 ?
C111 C116 C115 . . . 121.4(6) ?
C111 C116 H116 . . . 118.6 ?
C115 C116 H116 . . . 120.0 ?
P1 C121 C122 . . . 120.5(5) ?
P1 C121 C126 . . . 120.0(4) ?
C122 C121 C126 . . . 119.3(6) ?
C121 C122 C123 . . . 120.4(6) ?
C121 C122 H122 . . . 119.4 ?
C123 C122 H122 . . . 120.2 ?
C122 C123 C124 . . . 120.1(5) ?
C122 C123 H123 . . . 120.6 ?
C124 C123 H123 . . . 119.3 ?
C123 C124 C125 . . . 119.5(6) ?
C123 C124 H124 . . . 120.5 ?
C125 C124 H124 . . . 119.9 ?
C124 C125 C126 . . . 120.4(6) ?
C124 C125 H125 . . . 120.8 ?
C126 C125 H125 . . . 118.8 ?
C121 C126 C125 . . . 120.2(5) ?
C121 C126 H126 . . . 120.2 ?
C125 C126 H126 . . . 119.6 ?
P1 C131 C132 . . . 115.8(4) ?
P1 C131 C136 . . . 124.6(5) ?
C132 C131 C136 . . . 119.2(5) ?
C131 C132 C133 . . . 121.0(5) ?
C131 C132 H132 . . . 120.9 ?
C133 C132 H132 . . . 118.1 ?
C132 C133 C134 . . . 119.0(6) ?
C132 C133 H133 . . . 120.2 ?
C134 C133 H133 . . . 120.9 ?
C133 C134 C135 . . . 120.3(6) ?
C133 C134 H134 . . . 119.9 ?
C135 C134 H134 . . . 119.9 ?
C134 C135 C136 . . . 120.3(6) ?
C134 C135 H135 . . . 118.8 ?
C136 C135 H135 . . . 120.8 ?
C131 C136 C135 . . . 120.3(6) ?
C131 C136 H136 . . . 120.1 ?
C135 C136 H136 . . . 119.6 ?
Ru P2 C211 . . . 121.0(2) ?
Ru P2 C221 . . . 107.93(18) ?
Ru P2 C231 . . . 121.5(2) ?
C211 P2 C221 . . . 100.3(3) ?
C211 P2 C231 . . . 98.4(3) ?
C221 P2 C231 . . . 104.9(3) ?
P2 C211 C212 . . . 119.6(5) ?
P2 C211 C216 . . . 120.8(5) ?
C212 C211 C216 . . . 119.6(6) ?
C211 C212 C213 . . . 119.9(6) ?
C211 C212 H212 . . . 121.3 ?
C213 C212 H212 . . . 118.8 ?
C212 C213 C214 . . . 119.7(6) ?
C212 C213 H213 . . . 120.4 ?
C214 C213 H213 . . . 119.9 ?
C213 C214 C215 . . . 120.0(6) ?
C213 C214 H214 . . . 120.1 ?
C215 C214 H214 . . . 119.9 ?
C214 C215 C216 . . . 120.5(6) ?
C214 C215 H215 . . . 118.8 ?
C216 C215 H215 . . . 120.7 ?
C211 C216 C215 . . . 120.4(6) ?
C211 C216 H216 . . . 120.0 ?
C215 C216 H216 . . . 119.5 ?
P2 C221 C222 . . . 119.5(5) ?
P2 C221 C226 . . . 121.7(4) ?
C222 C221 C226 . . . 118.3(5) ?
C221 C222 C223 . . . 120.9(6) ?
C221 C222 H222 . . . 119.8 ?
C223 C222 H222 . . . 119.3 ?
C222 C223 C224 . . . 119.9(6) ?
C222 C223 H223 . . . 119.8 ?
C224 C223 H223 . . . 120.2 ?
C223 C224 C225 . . . 119.6(6) ?
C223 C224 H224 . . . 120.0 ?
C225 C224 H224 . . . 120.4 ?
C224 C225 C226 . . . 120.7(6) ?
C224 C225 H225 . . . 120.2 ?
C226 C225 H225 . . . 119.0 ?
C221 C226 C225 . . . 120.4(6) ?
C221 C226 H226 . . . 119.4 ?
C225 C226 H226 . . . 120.2 ?
P2 C231 C232 . . . 124.6(4) ?
P2 C231 C236 . . . 116.8(4) ?
C232 C231 C236 . . . 118.6(5) ?
C231 C232 C233 . . . 120.6(5) ?
C231 C232 H232 . . . 120.0 ?
C233 C232 H232 . . . 119.3 ?
C232 C233 C234 . . . 119.7(6) ?
C232 C233 H233 . . . 120.3 ?
C234 C233 H233 . . . 119.9 ?
C233 C234 C235 . . . 119.9(6) ?
C233 C234 H234 . . . 119.9 ?
C235 C234 H234 . . . 120.2 ?
C234 C235 C236 . . . 119.9(5) ?
C234 C235 H235 . . . 120.1 ?
C236 C235 H235 . . . 120.0 ?
C231 C236 C235 . . . 121.1(6) ?
C231 C236 H236 . . . 119.4 ?
C235 C236 H236 . . . 119.6 ?
Ru C1 C2 . . . 173.0(5) ?
C1 C2 C21 . . . 169.2(6) ?
C2 C21 C22 . . . 123.8(6) ?
C2 C21 C26 . . . 121.4(6) ?
C22 C21 C26 . . . 114.8(6) ?
C21 C22 F22 . . . 119.2(6) ?
C21 C22 C23 . . . 122.9(6) ?
F22 C22 C23 . . . 117.9(6) ?
C22 C23 F23 . . . 120.7(7) ?
C22 C23 C24 . . . 119.0(7) ?
F23 C23 C24 . . . 120.3(7) ?
C23 C24 F24 . . . 120.2(8) ?
C23 C24 C25 . . . 119.9(8) ?
F24 C24 C25 . . . 119.8(8) ?
C24 C25 F25 . . . 120.1(8) ?
C24 C25 C26 . . . 120.5(8) ?
F25 C25 C26 . . . 119.3(8) ?
C21 C26 C25 . . . 122.8(7) ?
C21 C26 F26 . . . 118.2(7) ?
C25 C26 F26 . . . 119.0(7) ?
Ru C101 C102 . . . 72.2(3) ?
Ru C101 C105 . . . 71.7(3) ?
Ru C101 H101 . . . 122.3 ?
C102 C101 C105 . . . 108.6(6) ?
C102 C101 H101 . . . 126.2 ?
C105 C101 H101 . . . 125.2 ?
Ru C102 C101 . . . 71.0(3) ?
Ru C102 C103 . . . 72.0(4) ?
Ru C102 H102 . . . 121.4 ?
C101 C102 C103 . . . 108.0(6) ?
C101 C102 H102 . . . 124.7 ?
C103 C102 H102 . . . 127.3 ?
Ru C103 C102 . . . 71.0(4) ?
Ru C103 C104 . . . 70.8(4) ?
Ru C103 H103 . . . 124.6 ?
C102 C103 C104 . . . 107.0(5) ?
C102 C103 H103 . . . 126.0 ?
C104 C103 H103 . . . 127.0 ?
Ru C104 C103 . . . 72.4(4) ?
Ru C104 C105 . . . 71.5(4) ?
Ru C104 H104 . . . 122.2 ?
C103 C104 C105 . . . 109.0(6) ?
C103 C104 H104 . . . 125.1 ?
C105 C104 H104 . . . 125.8 ?
Ru C105 C101 . . . 71.2(3) ?
Ru C105 C104 . . . 71.6(3) ?
Ru C105 H105 . . . 123.0 ?
C101 C105 C104 . . . 107.3(5) ?
C101 C105 H105 . . . 126.6 ?
C104 C105 H105 . . . 126.2 ?
C02 C01 C06 . . . 120(3) ?
C02 C01 H01 . . . 120 ?
C06 C01 H01 . . . 120 ?
C01 C02 C03 . . . 120(3) ?
C01 C02 H02 . . . 120 ?
C03 C02 H02 . . . 120 ?
C02 C03 C04 . . . 120(3) ?
C02 C03 H03 . . . 120 ?
C04 C03 H03 . . . 120 ?
C03 C04 C05 . . . 120(3) ?
C03 C04 H04 . . . 120 ?
C05 C04 H04 . . . 120 ?
C04 C05 C06 . . . 120(3) ?
C04 C05 H05 . . . 120 ?
C06 C05 H05 . . . 120 ?
C01 C06 C05 . . . 120(3) ?
C01 C06 H06 . . . 120 ?
C05 C06 H06 . . . 120 ?

loop_
_geom_bond_atom_site_label_1
_geom_bond_atom_site_label_2
_geom_bond_site_symmetry_1
_geom_bond_site_symmetry_2
_geom_bond_distance
_geom_bond_publ_flag
Ru P1 . . 2.2954(15) ?
Ru P2 . . 2.2820(16) ?
Ru C1 . . 1.991(6) ?
Ru C101 . . 2.232(5) ?
Ru C102 . . 2.248(6) ?
Ru C103 . . 2.261(6) ?
Ru C104 . . 2.240(6) ?
Ru C105 . . 2.239(6) ?
P1 C111 . . 1.831(6) ?
P1 C121 . . 1.854(6) ?
P1 C131 . . 1.840(6) ?
C111 C112 . . 1.407(9) ?
C111 C116 . . 1.396(8) ?
C112 C113 . . 1.402(10) ?
C112 H112 . . .960 ?
C113 C114 . . 1.364(10) ?
C113 H113 . . .958 ?
C114 C115 . . 1.399(10) ?
C114 H114 . . .975 ?
C115 C116 . . 1.375(9) ?
C115 H115 . . .964 ?
C116 H116 . . .972 ?
C121 C122 . . 1.389(8) ?
C121 C126 . . 1.391(8) ?
C122 C123 . . 1.390(9) ?
C122 H122 . . .960 ?
C123 C124 . . 1.392(9) ?
C123 H123 . . .963 ?
C124 C125 . . 1.383(9) ?
C124 H124 . . .945 ?
C125 C126 . . 1.392(9) ?
C125 H125 . . .966 ?
C126 H126 . . .943 ?
C131 C132 . . 1.386(9) ?
C131 C136 . . 1.390(8) ?
C132 C133 . . 1.401(8) ?
C132 H132 . . .963 ?
C133 C134 . . 1.392(9) ?
C133 H133 . . .948 ?
C134 C135 . . 1.382(10) ?
C134 H134 . . .945 ?
C135 C136 . . 1.390(10) ?
C135 H135 . . .950 ?
C136 H136 . . .966 ?
P2 C211 . . 1.845(6) ?
P2 C221 . . 1.847(6) ?
P2 C231 . . 1.833(6) ?
C211 C212 . . 1.392(9) ?
C211 C216 . . 1.392(9) ?
C212 C213 . . 1.418(9) ?
C212 H212 . . .952 ?
C213 C214 . . 1.390(11) ?
C213 H213 . . .952 ?
C214 C215 . . 1.385(10) ?
C214 H214 . . .957 ?
C215 C216 . . 1.392(10) ?
C215 H215 . . .973 ?
C216 H216 . . .974 ?
C221 C222 . . 1.395(8) ?
C221 C226 . . 1.393(9) ?
C222 C223 . . 1.397(8) ?
C222 H222 . . .957 ?
C223 C224 . . 1.398(10) ?
C223 H223 . . .961 ?
C224 C225 . . 1.365(9) ?
C224 H224 . . .959 ?
C225 C226 . . 1.409(9) ?
C225 H225 . . .957 ?
C226 H226 . . .963 ?
C231 C232 . . 1.387(9) ?
C231 C236 . . 1.399(8) ?
C232 C233 . . 1.403(9) ?
C232 H232 . . .957 ?
C233 C234 . . 1.396(9) ?
C233 H233 . . .961 ?
C234 C235 . . 1.383(9) ?
C234 H234 . . .962 ?
C235 C236 . . 1.391(8) ?
C235 H235 . . .961 ?
C236 H236 . . .965 ?
C1 C2 . . 1.225(9) ?
C2 C21 . . 1.421(9) ?
C21 C22 . . 1.393(9) ?
C21 C26 . . 1.400(10) ?
C22 F22 . . 1.329(8) ?
C22 C23 . . 1.389(10) ?
C23 F23 . . 1.331(10) ?
C23 C24 . . 1.375(12) ?
C24 F24 . . 1.354(9) ?
C24 C25 . . 1.359(13) ?
C25 F25 . . 1.362(12) ?
C25 C26 . . 1.364(12) ?
C26 F26 . . 1.345(9) ?
C101 C102 . . 1.416(9) ?
C101 C105 . . 1.420(9) ?
C101 H101 . . .974 ?
C102 C103 . . 1.432(9) ?
C102 H102 . . .961 ?
C103 C104 . . 1.421(9) ?
C103 H103 . . .961 ?
C104 C105 . . 1.419(9) ?
C104 H104 . . .965 ?
C105 H105 . . .959 ?
C01 C02 . . 1.40(6) ?
C01 C06 . . 1.40(5) ?
C01 H01 . . .95(5) ?
C02 C03 . . 1.40(5) ?
C02 H02 . . .95 ?
C03 C04 . . 1.40(5) ?
C03 H03 . . .95 ?
C04 C05 . . 1.40(6) ?
C04 H04 . . .95 ?
C05 C06 . . 1.40(5) ?
C05 H05 . . .95 ?
C06 H06 . . .95 ?
